data_1507515
loop_
_publ_author_name
'Jia, Chunyang'
'Zhang, Deqing'
'Xu, Wei'
'Zhu, Daoben'

_publ_section_title
;
 A New Approach to 4-Alkylthio-1,3-dithiole-2-thione:&#x2009; An Unusual
 Reaction of a Zinc Complex of 1,3-Dithole-2-thione-4,5-dithiolate
;
_journal_issue 12
_journal_name_full 'Organic Letters'
_journal_page_first 1941
_journal_paper_doi 10.1021/ol015990n
_journal_volume 3
_journal_year 2001
_chemical_formula_sum 'C9 H7 N S4'
_chemical_formula_weight 257.40
_chemical_name_systematic
; 
 ? 
;
_space_group_IT_number 15
_symmetry_cell_setting monoclinic
_symmetry_space_group_name_Hall '-C 2yc'
_symmetry_space_group_name_H-M 'C 1 2/c 1'
_atom_sites_solution_hydrogens geom
_atom_sites_solution_primary direct
_atom_sites_solution_secondary difmap
_audit_creation_method SHELXL-97
_cell_angle_alpha 90.00
_cell_angle_beta 109.62(3)
_cell_angle_gamma 90.00
_cell_formula_units_Z 8
_cell_length_a 12.996(3)
_cell_length_b 7.934(2)
_cell_length_c 22.205(4)
_cell_measurement_reflns_used 2434
_cell_measurement_temperature 293(2)
_cell_measurement_theta_max 27.48
_cell_measurement_theta_min 3.04
_cell_volume 2156.6(9)
_computing_cell_refinement
'Molecular Structure Corporation (1994) MSC/AFC Diffractometer Control Software MSC, 3200 Research Forest Drive, The Woodlands, TX 77381 USA.''
_computing_data_collection
'Molecular Structure Corporation (1994) MSC/AFC Diffractometer Control Software MSC, 3200 Research Forest Drive, The Woodlands, TX 77381, USA.''
_computing_data_reduction
'Sheldrick, G. M. (1997) SHELXS97, Program for the Solution of Crystal Structure, University of Gottingen, Germany.''
_computing_molecular_graphics
'Interactive Molecular Graphics XP, Virsion 4.2 for MSDOS (1990), Siemens Analytical X-ray Instruments Inc., Madison, Wisconsin, USA.''
_computing_publication_material
'Sheldrick, G. M. (1997) SHELXL97, Program for the refinement of Crystal Structure, University of Gottingen, Germany.''
_computing_structure_refinement
'Sheldrick, G. M. (1997) SHELXL97, Program for the Refinement of Crystal Structure, University of Gottingen, Germany.''
_computing_structure_solution
'Sheldrick, G. M. (1997) SHELXS97, Program for the Solution of Crystal Structure, University of Gottingen, Germany.''
_diffrn_ambient_temperature 293(2)
_diffrn_detector_area_resol_mean '100x100 microns'
_diffrn_measured_fraction_theta_full 0.988
_diffrn_measured_fraction_theta_max 0.988
_diffrn_measurement_device_type 'Rigaku RAXIS RIPAD IP'
_diffrn_measurement_method Oscillation
_diffrn_radiation_monochromator graphite
_diffrn_radiation_source 'fine-focus sealed tube'
_diffrn_radiation_type MoK\a
_diffrn_radiation_wavelength 0.71073
_diffrn_reflns_av_R_equivalents 0.02563
_diffrn_reflns_av_sigmaI/netI 0.0232
_diffrn_reflns_limit_h_max 16
_diffrn_reflns_limit_h_min 0
_diffrn_reflns_limit_k_max 10
_diffrn_reflns_limit_k_min 0
_diffrn_reflns_limit_l_max 26
_diffrn_reflns_limit_l_min -28
_diffrn_reflns_number 2434
_diffrn_reflns_theta_full 27.48
_diffrn_reflns_theta_max 27.48
_diffrn_reflns_theta_min 3.04
_exptl_absorpt_coefficient_mu 0.837
_exptl_absorpt_correction_T_max 1.0957
_exptl_absorpt_correction_T_min 0.8490
_exptl_absorpt_correction_type 'ABSOR by T. Higashi'
_exptl_crystal_colour yellow
_exptl_crystal_density_diffrn 1.585
_exptl_crystal_density_method 'not measured'
_exptl_crystal_description block
_exptl_crystal_F_000 1056
_exptl_crystal_size_max '0.1 mm'
_exptl_crystal_size_mid '0.1 mm'
_exptl_crystal_size_min '0.1 mm'
_refine_diff_density_max 0.828
_refine_diff_density_min -0.895
_refine_diff_density_rms 0.091
_refine_ls_extinction_method none
_refine_ls_goodness_of_fit_ref 1.132
_refine_ls_hydrogen_treatment mixed
_refine_ls_matrix_type full
_refine_ls_number_parameters 130
_refine_ls_number_reflns 2434
_refine_ls_number_restraints 0
_refine_ls_restrained_S_all 1.132
_refine_ls_R_factor_all 0.0409
_refine_ls_R_factor_gt 0.0357
_refine_ls_shift/su_max 0.072
_refine_ls_shift/su_mean 0.007
_refine_ls_structure_factor_coef Fsqd
_refine_ls_weighting_details 'calc w=1/[\s^2^(Fo^2^)+(0.0610P)^2^+4.0078P] where P=(Fo^2^+2Fc^2^)/3'
_refine_ls_weighting_scheme calc
_refine_ls_wR_factor_gt 0.1062
_refine_ls_wR_factor_ref 0.1099
_reflns_number_gt 2152
_reflns_number_total 2434
_reflns_threshold_expression >2sigma(I)
_cod_data_source_file ol015990n_s1.cif
_cod_data_source_block compound_3a
_cod_depositor_comments
;
The following automatic conversions were performed:

'_symmetry_cell_setting' value 'Monoclinic' changed to 'monoclinic'
according to /home/saulius/struct/CIF-dictionaries/cif_core.dic
dictionary named 'cif_core.dic' version 2.4.2 from 2011-04-26.

Automatic conversion script
Id: cif_fix_values 1715 2011-07-08 13:25:40Z adriana 
;
_cod_original_cell_volume 2156.6(8)
_cod_original_sg_symbol_H-M C2/c
_cod_database_code 1507515

loop_
_symmetry_equiv_pos_as_xyz
'x, y, z'
'-x, y, -z+1/2'
'x+1/2, y+1/2, z'
'-x+1/2, y+1/2, -z+1/2'
'-x, -y, -z'
'x, -y, z-1/2'
'-x+1/2, -y+1/2, -z'
'x+1/2, -y+1/2, z-1/2'

loop_
_atom_site_label
_atom_site_type_symbol
_atom_site_fract_x
_atom_site_fract_y
_atom_site_fract_z
_atom_site_U_iso_or_equiv
_atom_site_adp_type
_atom_site_occupancy
_atom_site_symmetry_multiplicity
_atom_site_calc_flag
_atom_site_refinement_flags
S1 S 0.42355(5) 0.35936(7) 0.33499(3) 0.02110(16) Uani 1 1 d .
S2 S 0.40664(4) 0.07857(7) 0.42260(3) 0.01863(16) Uani 1 1 d .
S3 S 0.34947(5) -0.17331(7) 0.32283(3) 0.02018(16) Uani 1 1 d .
S4 S 0.35079(5) -0.26616(8) 0.45400(3) 0.02653(18) Uani 1 1 d .
N1 N 0.64905(19) 0.8187(3) 0.42516(12) 0.0341(5) Uani 1 1 d .
C1 C 0.65237(16) 0.7890(3) 0.31776(10) 0.0131(4) Uani 1 1 d .
H1 H 0.6632 0.8350 0.2818 0.016 Uiso 1 1 calc R
C2 C 0.62348(18) 0.6281(3) 0.31951(11) 0.0187(4) Uani 1 1 d .
H2 H 0.6147 0.5622 0.2835 0.022 Uiso 1 1 calc R
C3 C 0.60548(17) 0.5521(3) 0.37178(11) 0.0183(4) Uani 1 1 d .
C4 C 0.61790(19) 0.6509(3) 0.42580(11) 0.0214(5) Uani 1 1 d .
H4 H 0.6057 0.6056 0.4614 0.026 Uiso 1 1 calc R
C5 C 0.66491(19) 0.8808(3) 0.37040(12) 0.0217(5) Uani 1 1 d .
H5 H 0.6855 0.9930 0.3703 0.026 Uiso 1 1 calc R
C6 C 0.57277(19) 0.3698(3) 0.36848(13) 0.0232(5) Uani 1 1 d .
H6A H 0.5981 0.3203 0.4109 0.028 Uiso 1 1 calc R
H6B H 0.6050 0.3079 0.3416 0.028 Uiso 1 1 calc R
C7 C 0.40269(18) 0.1450(3) 0.34673(11) 0.0174(4) Uani 1 1 d .
C8 C 0.37664(19) 0.0267(3) 0.30119(11) 0.0194(4) Uani 1 1 d .
C9 C 0.36835(18) -0.1284(3) 0.40265(11) 0.0189(4) Uani 1 1 d .
H11 H 0.372(4) 0.043(7) 0.260(2) 0.080 Uiso 1 1 d .

loop_
_atom_site_aniso_label
_atom_site_aniso_U_11
_atom_site_aniso_U_22
_atom_site_aniso_U_33
_atom_site_aniso_U_23
_atom_site_aniso_U_13
_atom_site_aniso_U_12
S1 0.0189(3) 0.0141(3) 0.0271(3) 0.0033(2) 0.0036(2) -0.0014(2)
S2 0.0218(3) 0.0169(3) 0.0173(3) -0.0029(2) 0.0067(2) -0.0049(2)
S3 0.0250(3) 0.0143(3) 0.0196(3) -0.0028(2) 0.0053(2) -0.0020(2)
S4 0.0292(3) 0.0245(3) 0.0238(3) 0.0051(2) 0.0060(3) -0.0096(2)
N1 0.0295(12) 0.0385(13) 0.0318(12) -0.0053(11) 0.0068(10) 0.0005(10)
C1 0.0146(9) 0.0116(9) 0.0126(9) 0.0028(8) 0.0038(7) -0.0016(7)
C2 0.0181(10) 0.0188(11) 0.0169(10) -0.0016(8) 0.0030(8) -0.0010(8)
C3 0.0147(9) 0.0174(10) 0.0205(11) 0.0032(8) 0.0029(8) 0.0007(8)
C4 0.0205(11) 0.0277(12) 0.0161(10) 0.0043(9) 0.0063(8) 0.0012(9)
C5 0.0211(11) 0.0148(10) 0.0273(12) -0.0001(9) 0.0055(9) -0.0015(9)
C6 0.0176(10) 0.0187(11) 0.0315(13) 0.0065(10) 0.0058(9) -0.0004(9)
C7 0.0169(10) 0.0162(10) 0.0191(10) 0.0014(8) 0.0059(8) -0.0003(8)
C8 0.0214(10) 0.0174(11) 0.0199(11) 0.0008(9) 0.0075(9) 0.0000(8)
C9 0.0168(10) 0.0175(11) 0.0204(11) 0.0002(9) 0.0037(8) -0.0035(8)

loop_
_atom_type_symbol
_atom_type_description
_atom_type_scat_dispersion_real
_atom_type_scat_dispersion_imag
_atom_type_scat_source
C C 0.0033 0.0016 'International Tables Vol C Tables 4.2.6.8 and 6.1.1.4'
H H 0.0000 0.0000 'International Tables Vol C Tables 4.2.6.8 and 6.1.1.4'
N N 0.0061 0.0033 'International Tables Vol C Tables 4.2.6.8 and 6.1.1.4'
S S 0.1246 0.1234 'International Tables Vol C Tables 4.2.6.8 and 6.1.1.4'

loop_
_geom_angle_atom_site_label_1
_geom_angle_atom_site_label_2
_geom_angle_atom_site_label_3
_geom_angle
C7 S1 C6 100.30(11)
C9 S2 C7 97.26(11)
C8 S3 C9 97.05(11)
C4 N1 C5 118.5(2)
C2 C1 C5 116.6(2)
C1 C2 C3 124.4(2)
C2 C3 C4 118.0(2)
C2 C3 C6 119.9(2)
C4 C3 C6 122.1(2)
N1 C4 C3 118.6(2)
C1 C5 N1 124.1(2)
C3 C6 S1 107.89(15)
C8 C7 S2 115.78(18)
C8 C7 S1 125.47(19)
S2 C7 S1 118.60(13)
C7 C8 S3 117.24(19)
S4 C9 S2 123.14(15)
S4 C9 S3 124.23(14)
S2 C9 S3 112.63(13)

loop_
_geom_bond_atom_site_label_1
_geom_bond_atom_site_label_2
_geom_bond_distance
S1 C7 1.756(2)
S1 C6 1.831(2)
S2 C9 1.730(2)
S2 C7 1.749(2)
S3 C8 1.728(2)
S3 C9 1.743(2)
S4 C9 1.650(2)
N1 C4 1.393(4)
N1 C5 1.390(4)
C1 C2 1.335(3)
C1 C5 1.340(3)
C2 C3 1.396(3)
C3 C4 1.396(3)
C3 C6 1.502(3)
C7 C8 1.337(3)

loop_
_cod_related_entry_id
_cod_related_entry_database
_cod_related_entry_code
1 ChemSpider 30651841
